data_7007926
loop_
_publ_author_name
'Brunner, Jens'
'Pritzkow, Hans'
'Kr\"amer, Roland'

_publ_section_title
;
 Synthesis of a novel dinucleating aminocarboxylate macrocycle and
 structures of its dinuclear complexes with di- and trivalent
 transition and lanthanide metal ions.
;
_journal_issue 2
_journal_name_full 'Dalton transactions (Cambridge, England : 2003)'
_journal_page_first 338
_journal_page_last 343
_journal_paper_doi 10.1039/b412775g
_journal_year 2005
_chemical_formula_moiety 'C30 H42 La2 N8 O20, 8(H2 O)'
_chemical_formula_sum 'C30 H58 La2 N8 O28'
_chemical_formula_weight 1256.66
_chemical_name_systematic
;
?
;
_space_group_IT_number 60
_symmetry_cell_setting orthorhombic
_symmetry_space_group_name_Hall '-P 2n 2ab'
_symmetry_space_group_name_H-M 'P b c n'
_atom_sites_solution_hydrogens mixed
_atom_sites_solution_primary direct
_atom_sites_solution_secondary difmap
_audit_creation_method SHELXL-97
_cell_angle_alpha 90.00
_cell_angle_beta 90.00
_cell_angle_gamma 90.00
_cell_formula_units_Z 4
_cell_length_a 9.3229(7)
_cell_length_b 15.5290(11)
_cell_length_c 31.113(2)
_cell_measurement_temperature 103(2)
_cell_volume 4504.4(5)
_computing_cell_refinement 'Bruker SAINT'
_computing_data_collection 'Bruker SMART'
_computing_data_reduction 'Bruker SAINT'
_computing_molecular_graphics 'Bruker SHELXTL'
_computing_publication_material 'SHELXL-97 (Sheldrick, 1997)'
_computing_structure_refinement 'SHELXL-97 (Sheldrick, 1997)'
_computing_structure_solution 'SHELXS-97 (Sheldrick, 1990)'
_diffrn_ambient_temperature 103(2)
_diffrn_measured_fraction_theta_full 0.961
_diffrn_measured_fraction_theta_max 0.961
_diffrn_measurement_device_type 'CCD area detector'
_diffrn_measurement_method \w-scans
_diffrn_radiation_monochromator graphite
_diffrn_radiation_source 'fine-focus sealed tube'
_diffrn_radiation_type MoK\a
_diffrn_radiation_wavelength 0.71073
_diffrn_reflns_av_R_equivalents 0.0486
_diffrn_reflns_av_sigmaI/netI 0.0423
_diffrn_reflns_limit_h_max 13
_diffrn_reflns_limit_h_min 0
_diffrn_reflns_limit_k_max 23
_diffrn_reflns_limit_k_min 0
_diffrn_reflns_limit_l_max 43
_diffrn_reflns_limit_l_min 0
_diffrn_reflns_number 29931
_diffrn_reflns_theta_full 32.02
_diffrn_reflns_theta_max 32.02
_diffrn_reflns_theta_min 2.55
_exptl_absorpt_coefficient_mu 1.976
_exptl_absorpt_correction_T_max 1.0000
_exptl_absorpt_correction_T_min 0.8241
_exptl_absorpt_correction_type multi-scan
_exptl_absorpt_process_details SADABS
_exptl_crystal_colour colorless
_exptl_crystal_density_diffrn 1.853
_exptl_crystal_density_method 'not measured'
_exptl_crystal_description cube
_exptl_crystal_F_000 2528
_exptl_crystal_size_max 0.20
_exptl_crystal_size_mid 0.14
_exptl_crystal_size_min 0.10
_refine_diff_density_max 2.480
_refine_diff_density_min -1.732
_refine_diff_density_rms 0.153
_refine_ls_extinction_method none
_refine_ls_goodness_of_fit_ref 1.062
_refine_ls_hydrogen_treatment mixed
_refine_ls_matrix_type full
_refine_ls_number_parameters 320
_refine_ls_number_reflns 7531
_refine_ls_number_restraints 0
_refine_ls_restrained_S_all 1.062
_refine_ls_R_factor_all 0.0563
_refine_ls_R_factor_gt 0.0376
_refine_ls_shift/su_max 0.006
_refine_ls_shift/su_mean 0.000
_refine_ls_structure_factor_coef Fsqd
_refine_ls_weighting_details 'calc w=1/[\s^2^(Fo^2^)+(0.0217P)^2^+21.1300P] where P=(Fo^2^+2Fc^2^)/3'
_refine_ls_weighting_scheme calc
_refine_ls_wR_factor_gt 0.0827
_refine_ls_wR_factor_ref 0.0908
_reflns_number_gt 5718
_reflns_number_total 7531
_reflns_threshold_expression >2sigma(I)
_cod_data_source_file b412775g.txt
_cod_data_source_block rs01
_cod_depositor_comments
;
The following automatic conversions were performed:
'_symmetry_cell_setting' value 'Orthorhombic' changed to 'orthorhombic'
according to '/home/saulius/struct/CIF-dictionaries/cif_core.dic'
dictionary named 'cif_core.dic' version 2.4.1 from 2010-06-29.

Automatic conversion script
Id: cif_fix_enum 1527 2010-12-29 10:47:43Z saulius 

The following automatic conversions were performed:

'_atom_sites_solution_hydrogens' value 'geom and difmap' was changed
to 'mixed'.

Automatic conversion script
Id: cif_fix_values 6452 2018-10-05 10:23:21Z andrius 
;
_cod_original_cell_volume 4504.3(6)
_cod_original_sg_symbol_H-M Pbcn
_cod_database_code 7007926

loop_
_symmetry_equiv_pos_as_xyz
'x, y, z'
'-x+1/2, -y+1/2, z+1/2'
'-x, y, -z+1/2'
'x+1/2, -y+1/2, -z'
'-x, -y, -z'
'x-1/2, y-1/2, -z-1/2'
'x, -y, z-1/2'
'-x-1/2, y-1/2, z'

loop_
_atom_site_label
_atom_site_type_symbol
_atom_site_fract_x
_atom_site_fract_y
_atom_site_fract_z
_atom_site_U_iso_or_equiv
_atom_site_adp_type
_atom_site_occupancy
_atom_site_symmetry_multiplicity
_atom_site_calc_flag
_atom_site_refinement_flags
_atom_site_disorder_assembly
_atom_site_disorder_group
La1 La 0.544046(18) 0.487060(11) 0.147104(5) 0.00859(5) Uani 1 1 d . . .
N1 N 0.3410(3) 0.44607(17) 0.08779(8) 0.0098(5) Uani 1 1 d . . .
N2 N 0.6244(3) 0.39082(16) 0.06997(8) 0.0091(5) Uani 1 1 d . . .
N3 N 0.6705(3) 0.38716(17) -0.12389(8) 0.0097(5) Uani 1 1 d . . .
N4 N 0.7737(3) 0.58416(17) 0.09601(9) 0.0125(5) Uani 1 1 d . . .
O1 O 0.6771(3) 0.34742(15) 0.15201(7) 0.0149(5) Uani 1 1 d . . .
O2 O 0.8817(3) 0.27912(16) 0.13716(8) 0.0172(5) Uani 1 1 d . . .
O3 O 0.6312(3) 0.46029(15) -0.20309(7) 0.0130(4) Uani 1 1 d . . .
O4 O 0.6982(3) 0.34190(17) -0.23858(8) 0.0218(6) Uani 1 1 d . . .
O5 O 0.8101(3) 0.52073(15) 0.11936(8) 0.0158(5) Uani 1 1 d . . .
O6 O 0.6410(2) 0.59654(15) 0.08992(7) 0.0125(4) Uani 1 1 d . . .
O7 O 0.8643(3) 0.63126(17) 0.07922(9) 0.0214(5) Uani 1 1 d . . .
O8 O 0.6390(3) 0.62665(15) 0.17890(8) 0.0162(5) Uani 1 1 d . . .
O9 O 0.6683(3) 0.46210(16) 0.21889(8) 0.0173(5) Uani 1 1 d . . .
O10 O 0.3811(3) 0.36479(16) 0.17179(9) 0.0224(6) Uani 1 1 d . . .
O11A O 0.8664(11) 0.3282(4) 0.2319(3) 0.073(3) Uani 0.615(9) 1 d P A 1
O12 O 0.9124(5) 0.3886(3) 0.32329(17) 0.0279(13) Uani 0.615(9) 1 d P A 1
O11B O 0.8182(7) 0.3359(4) 0.2608(3) 0.0178(17) Uani 0.385(9) 1 d P A 2
O13 O 0.5258(4) 0.2290(2) 0.20611(13) 0.0452(10) Uani 1 1 d . . .
O14 O 0.5279(4) 0.0475(3) 0.20783(13) 0.0477(10) Uani 1 1 d . . .
C1 C 0.2164(3) 0.4893(2) 0.08563(10) 0.0112(5) Uani 1 1 d . . .
C2 C 0.1082(3) 0.4672(2) 0.05673(11) 0.0144(6) Uani 1 1 d . . .
H2 H 0.0195 0.4974 0.0567 0.014(6) Uiso 1 1 calc R . .
C3 C 0.1321(4) 0.4005(2) 0.02805(11) 0.0145(6) Uani 1 1 d . . .
H3 H 0.0605 0.3848 0.0078 0.014(6) Uiso 1 1 calc R . .
C4 C 0.2620(4) 0.3568(2) 0.02928(11) 0.0136(6) Uani 1 1 d . . .
H4 H 0.2820 0.3121 0.0093 0.014(6) Uiso 1 1 calc R . .
C5 C 0.3626(3) 0.37980(19) 0.06038(10) 0.0096(5) Uani 1 1 d . . .
C6 C 0.5009(3) 0.3315(2) 0.06555(10) 0.0115(6) Uani 1 1 d . . .
H6A H 0.4950 0.2943 0.0913 0.014(3) Uiso 1 1 calc R . .
H6B H 0.5158 0.2939 0.0402 0.014(3) Uiso 1 1 calc R . .
C7 C 0.6412(4) 0.44366(19) 0.03067(9) 0.0108(5) Uani 1 1 d . . .
H7A H 0.5610 0.4854 0.0295 0.014(3) Uiso 1 1 calc R . .
H7B H 0.7311 0.4772 0.0332 0.014(3) Uiso 1 1 calc R . .
C8 C 0.6449(4) 0.3963(2) -0.01008(10) 0.0119(6) Uani 1 1 d . . .
C9 C 0.6456(4) 0.3645(2) -0.04526(10) 0.0117(6) Uani 1 1 d . . .
C10 C 0.6491(4) 0.3248(2) -0.08820(10) 0.0121(6) Uani 1 1 d . . .
H10A H 0.5578 0.2937 -0.0930 0.014(3) Uiso 1 1 calc R . .
H10B H 0.7276 0.2819 -0.0890 0.014(3) Uiso 1 1 calc R . .
C11 C 0.8041(3) 0.4377(2) -0.11710(11) 0.0130(6) Uani 1 1 d . . .
H11A H 0.8364 0.4614 -0.1450 0.014(3) Uiso 1 1 calc R . .
H11B H 0.8802 0.3989 -0.1063 0.014(3) Uiso 1 1 calc R . .
C12 C 0.7562(3) 0.3415(2) 0.07887(10) 0.0118(6) Uani 1 1 d . . .
H12A H 0.8404 0.3753 0.0692 0.014(3) Uiso 1 1 calc R . .
H12B H 0.7542 0.2872 0.0622 0.014(3) Uiso 1 1 calc R . .
C13 C 0.7726(4) 0.32057(19) 0.12649(10) 0.0121(6) Uani 1 1 d . . .
C15 C 0.6721(4) 0.3825(2) -0.20481(10) 0.0135(6) Uani 1 1 d . . .
C14 C 0.6908(4) 0.3335(2) -0.16299(10) 0.0136(6) Uani 1 1 d . . .
H14A H 0.6211 0.2854 -0.1623 0.014(3) Uiso 1 1 calc R . .
H14B H 0.7883 0.3082 -0.1623 0.014(3) Uiso 1 1 calc R . .
H81 H 0.6603 0.6337 0.2053 0.043(6) Uiso 1 1 d . . .
H82 H 0.6134 0.6743 0.1688 0.043(6) Uiso 1 1 d . . .
H91 H 0.7131 0.4178 0.2234 0.043(6) Uiso 1 1 d . . .
H92 H 0.6570 0.4813 0.2410 0.043(6) Uiso 1 1 d . . .
H101 H 0.4154 0.3195 0.1784 0.043(6) Uiso 1 1 d . . .
H102 H 0.3093 0.3703 0.1827 0.043(6) Uiso 1 1 d . . .
H141 H 0.5316 0.1012 0.2018 0.043(6) Uiso 1 1 d . . .
H142 H 0.6097 0.0376 0.1946 0.043(6) Uiso 1 1 d . . .

loop_
_atom_site_aniso_label
_atom_site_aniso_U_11
_atom_site_aniso_U_22
_atom_site_aniso_U_33
_atom_site_aniso_U_23
_atom_site_aniso_U_13
_atom_site_aniso_U_12
La1 0.01020(7) 0.00888(7) 0.00669(8) -0.00011(6) -0.00053(6) 0.00034(6)
N1 0.0111(11) 0.0120(12) 0.0062(12) 0.0004(9) 0.0010(9) -0.0009(9)
N2 0.0106(11) 0.0108(11) 0.0060(12) 0.0009(8) -0.0010(9) 0.0014(9)
N3 0.0137(12) 0.0113(12) 0.0040(12) -0.0005(8) 0.0004(9) 0.0006(9)
N4 0.0134(12) 0.0123(12) 0.0118(13) -0.0028(9) 0.0010(10) -0.0007(10)
O1 0.0211(12) 0.0160(11) 0.0077(11) 0.0003(8) 0.0027(9) 0.0065(9)
O2 0.0195(12) 0.0168(11) 0.0153(12) 0.0002(8) -0.0052(9) 0.0061(9)
O3 0.0156(11) 0.0142(10) 0.0092(11) 0.0013(8) 0.0013(9) 0.0023(9)
O4 0.0343(15) 0.0232(13) 0.0080(12) -0.0009(9) -0.0001(10) 0.0102(11)
O5 0.0162(11) 0.0147(11) 0.0167(12) 0.0023(9) -0.0012(9) 0.0017(9)
O6 0.0107(10) 0.0174(11) 0.0095(11) -0.0003(8) 0.0006(8) 0.0006(8)
O7 0.0164(12) 0.0210(12) 0.0269(14) 0.0042(10) 0.0035(11) -0.0042(10)
O8 0.0257(13) 0.0136(11) 0.0093(11) 0.0004(8) -0.0022(10) -0.0034(9)
O9 0.0260(13) 0.0186(11) 0.0075(11) -0.0023(8) -0.0049(9) 0.0074(10)
O10 0.0227(13) 0.0140(11) 0.0303(15) 0.0023(10) 0.0072(11) -0.0017(10)
O11A 0.101(7) 0.035(3) 0.082(7) -0.020(4) -0.067(6) 0.026(4)
O12 0.024(2) 0.026(2) 0.034(3) 0.006(2) -0.001(2) -0.0006(18)
O11B 0.020(3) 0.011(3) 0.022(4) 0.006(3) 0.006(3) 0.006(2)
O13 0.0291(18) 0.054(2) 0.052(2) 0.0294(19) 0.0013(16) 0.0034(15)
O14 0.0327(19) 0.061(2) 0.049(2) -0.0288(19) 0.0127(17) -0.0138(17)
C1 0.0112(12) 0.0132(13) 0.0094(14) -0.0003(10) 0.0004(10) -0.0004(11)
C2 0.0106(14) 0.0190(15) 0.0135(15) -0.0004(11) -0.0018(11) -0.0001(11)
C3 0.0143(14) 0.0181(15) 0.0110(15) -0.0011(11) -0.0025(12) -0.0038(12)
C4 0.0157(14) 0.0149(14) 0.0100(15) -0.0017(11) -0.0001(12) -0.0019(11)
C5 0.0110(13) 0.0099(13) 0.0079(13) 0.0012(10) 0.0018(11) -0.0018(10)
C6 0.0133(13) 0.0114(13) 0.0097(14) -0.0007(10) 0.0003(11) -0.0011(10)
C7 0.0164(14) 0.0107(13) 0.0054(13) 0.0006(9) 0.0007(11) 0.0004(11)
C8 0.0159(14) 0.0127(14) 0.0069(14) 0.0021(10) 0.0005(11) -0.0003(11)
C9 0.0161(14) 0.0126(14) 0.0063(14) 0.0015(10) 0.0000(11) 0.0017(11)
C10 0.0185(15) 0.0133(14) 0.0046(13) 0.0017(10) 0.0000(11) 0.0036(11)
C11 0.0104(13) 0.0170(15) 0.0116(15) -0.0038(11) 0.0008(11) 0.0013(11)
C12 0.0119(13) 0.0130(14) 0.0104(14) -0.0004(10) 0.0009(11) 0.0028(11)
C13 0.0191(15) 0.0084(13) 0.0090(14) 0.0007(10) -0.0024(11) 0.0008(11)
C15 0.0154(14) 0.0177(15) 0.0074(14) 0.0013(11) -0.0001(11) 0.0012(11)
C14 0.0207(16) 0.0134(14) 0.0067(14) -0.0025(10) -0.0017(12) 0.0033(12)

loop_
_atom_type_symbol
_atom_type_description
_atom_type_scat_dispersion_real
_atom_type_scat_dispersion_imag
_atom_type_scat_source
C C 0.0033 0.0016 'International Tables Vol C Tables 4.2.6.8 and 6.1.1.4'
H H 0.0000 0.0000 'International Tables Vol C Tables 4.2.6.8 and 6.1.1.4'
N N 0.0061 0.0033 'International Tables Vol C Tables 4.2.6.8 and 6.1.1.4'
O O 0.0106 0.0060 'International Tables Vol C Tables 4.2.6.8 and 6.1.1.4'
La La -0.2871 2.4523 'International Tables Vol C Tables 4.2.6.8 and 6.1.1.4'

loop_
_geom_angle_atom_site_label_1
_geom_angle_atom_site_label_2
_geom_angle_atom_site_label_3
_geom_angle
_geom_angle_site_symmetry_1
_geom_angle_site_symmetry_3
_geom_angle_publ_flag
O1 La1 O3 124.01(7) . 5_665 ?
O1 La1 O8 122.84(8) . . ?
O3 La1 O8 71.38(8) 5_665 . ?
O1 La1 O9 65.73(8) . . ?
O3 La1 O9 74.84(8) 5_665 . ?
O8 La1 O9 68.28(8) . . ?
O1 La1 O10 68.40(8) . . ?
O3 La1 O10 69.38(8) 5_665 . ?
O8 La1 O10 136.49(9) . . ?
O9 La1 O10 83.88(9) . . ?
O1 La1 O6 115.61(8) . . ?
O3 La1 O6 118.78(7) 5_665 . ?
O8 La1 O6 65.85(7) . . ?
O9 La1 O6 122.49(8) . . ?
O10 La1 O6 153.21(9) . . ?
O1 La1 O5 74.31(8) . . ?
O3 La1 O5 139.35(8) 5_665 . ?
O8 La1 O5 68.67(8) . . ?
O9 La1 O5 83.74(8) . . ?
O10 La1 O5 142.58(8) . . ?
O6 La1 O5 48.34(7) . . ?
O1 La1 N1 100.59(8) . . ?
O3 La1 N1 95.36(8) 5_665 . ?
O8 La1 N1 134.93(8) . . ?
O9 La1 N1 151.23(8) . . ?
O10 La1 N1 67.38(9) . . ?
O6 La1 N1 86.06(7) . . ?
O5 La1 N1 118.15(8) . . ?
O1 La1 N3 160.85(8) . 5_665 ?
O3 La1 N3 60.33(7) 5_665 5_665 ?
O8 La1 N3 76.22(8) . 5_665 ?
O9 La1 N3 129.62(8) . 5_665 ?
O10 La1 N3 99.57(8) . 5_665 ?
O6 La1 N3 68.32(7) . 5_665 ?
O5 La1 N3 115.41(7) . 5_665 ?
N1 La1 N3 60.41(8) . 5_665 ?
O1 La1 N2 58.69(7) . . ?
O3 La1 N2 153.83(8) 5_665 . ?
O8 La1 N2 131.74(8) . . ?
O9 La1 N2 121.70(8) . . ?
O10 La1 N2 91.11(8) . . ?
O6 La1 N2 71.71(7) . . ?
O5 La1 N2 66.29(7) . . ?
N1 La1 N2 60.13(8) . . ?
N3 La1 N2 108.53(7) 5_665 . ?
O1 La1 N4 96.41(8) . . ?
O3 La1 N4 130.62(7) 5_665 . ?
O8 La1 N4 62.53(8) . . ?
O9 La1 N4 102.25(8) . . ?
O10 La1 N4 159.90(8) . . ?
O6 La1 N4 24.17(7) . . ?
O5 La1 N4 24.39(7) . . ?
N1 La1 N4 104.46(8) . . ?
N3 La1 N4 91.23(7) 5_665 . ?
N2 La1 N4 69.31(7) . . ?
C1 N1 C5 118.5(3) . . ?
C1 N1 La1 121.3(2) . . ?
C5 N1 La1 120.2(2) . . ?
C12 N2 C7 110.8(2) . . ?
C12 N2 C6 110.0(2) . . ?
C7 N2 C6 110.5(2) . . ?
C12 N2 La1 108.95(18) . . ?
C7 N2 La1 114.92(17) . . ?
C6 N2 La1 101.24(17) . . ?
C10 N3 C11 110.5(3) . . ?
C10 N3 C14 105.3(2) . . ?
C11 N3 C14 107.8(2) . . ?
C10 N3 La1 122.29(19) . 5_665 ?
C11 N3 La1 105.00(18) . 5_665 ?
C14 N3 La1 105.21(18) . 5_665 ?
O7 N4 O6 121.0(3) . . ?
O7 N4 O5 121.3(3) . . ?
O6 N4 O5 117.7(3) . . ?
O7 N4 La1 172.0(2) . . ?
O6 N4 La1 57.96(15) . . ?
O5 N4 La1 60.55(16) . . ?
C13 O1 La1 126.6(2) . . ?
C15 O3 La1 122.2(2) . 5_665 ?
N4 O5 La1 95.05(18) . . ?
N4 O6 La1 97.87(18) . . ?
La1 O8 H81 124 . . ?
La1 O8 H82 120 . . ?
H81 O8 H82 108 . . ?
La1 O9 H91 121 . . ?
La1 O9 H92 132 . . ?
H91 O9 H92 104 . . ?
La1 O10 H101 120 . . ?
La1 O10 H102 125 . . ?
H101 O10 H102 110 . . ?
H141 O14 H142 92 . . ?
N1 C1 C2 122.4(3) . . ?
N1 C1 C11 116.9(3) . 5_665 ?
C2 C1 C11 120.7(3) . 5_665 ?
C3 C2 C1 118.9(3) . . ?
C3 C2 H2 120.6 . . ?
C1 C2 H2 120.6 . . ?
C2 C3 C4 119.2(3) . . ?
C2 C3 H3 120.4 . . ?
C4 C3 H3 120.4 . . ?
C3 C4 C5 118.8(3) . . ?
C3 C4 H4 120.6 . . ?
C5 C4 H4 120.6 . . ?
N1 C5 C4 122.2(3) . . ?
N1 C5 C6 116.2(3) . . ?
C4 C5 C6 121.6(3) . . ?
N2 C6 C5 111.5(2) . . ?
N2 C6 H6A 109.3 . . ?
C5 C6 H6A 109.3 . . ?
N2 C6 H6B 109.3 . . ?
C5 C6 H6B 109.3 . . ?
H6A C6 H6B 108.0 . . ?
C8 C7 N2 116.0(3) . . ?
C8 C7 H7A 108.3 . . ?
N2 C7 H7A 108.3 . . ?
C8 C7 H7B 108.3 . . ?
N2 C7 H7B 108.3 . . ?
H7A C7 H7B 107.4 . . ?
C9 C8 C7 174.0(3) . . ?
C8 C9 C10 178.9(4) . . ?
C9 C10 N3 114.1(3) . . ?
C9 C10 H10A 108.7 . . ?
N3 C10 H10A 108.7 . . ?
C9 C10 H10B 108.7 . . ?
N3 C10 H10B 108.7 . . ?
H10A C10 H10B 107.6 . . ?
N3 C11 C1 112.5(3) . 5_665 ?
N3 C11 H11A 109.1 . . ?
C1 C11 H11A 109.1 5_665 . ?
N3 C11 H11B 109.1 . . ?
C1 C11 H11B 109.1 5_665 . ?
H11A C11 H11B 107.8 . . ?
N2 C12 C13 112.2(3) . . ?
N2 C12 H12A 109.2 . . ?
C13 C12 H12A 109.2 . . ?
N2 C12 H12B 109.2 . . ?
C13 C12 H12B 109.2 . . ?
H12A C12 H12B 107.9 . . ?
O2 C13 O1 125.2(3) . . ?
O2 C13 C12 116.8(3) . . ?
O1 C13 C12 118.0(3) . . ?
O4 C15 O3 125.1(3) . . ?
O4 C15 C14 116.5(3) . . ?
O3 C15 C14 118.4(3) . . ?
N3 C14 C15 114.0(3) . . ?
N3 C14 H14A 108.8 . . ?
C15 C14 H14A 108.8 . . ?
N3 C14 H14B 108.8 . . ?
C15 C14 H14B 108.8 . . ?
H14A C14 H14B 107.7 . . ?

loop_
_geom_bond_atom_site_label_1
_geom_bond_atom_site_label_2
_geom_bond_distance
_geom_bond_site_symmetry_2
_geom_bond_publ_flag
La1 O1 2.503(2) . ?
La1 O3 2.524(2) 5_665 ?
La1 O8 2.542(2) . ?
La1 O9 2.546(2) . ?
La1 O10 2.550(3) . ?
La1 O6 2.622(2) . ?
La1 O5 2.678(3) . ?
La1 N1 2.719(3) . ?
La1 N3 2.888(3) 5_665 ?
La1 N2 2.925(3) . ?
La1 N4 3.063(3) . ?
N1 C1 1.343(4) . ?
N1 C5 1.352(4) . ?
N2 C12 1.474(4) . ?
N2 C7 1.481(4) . ?
N2 C6 1.482(4) . ?
N3 C10 1.486(4) . ?
N3 C11 1.486(4) . ?
N3 C14 1.487(4) . ?
N3 La1 2.888(3) 5_665 ?
N4 O7 1.233(4) . ?
N4 O6 1.266(4) . ?
N4 O5 1.270(4) . ?
O1 C13 1.264(4) . ?
O2 C13 1.248(4) . ?
O3 C15 1.268(4) . ?
O3 La1 2.524(2) 5_665 ?
O4 C15 1.249(4) . ?
O8 H81 0.85 . ?
O8 H82 0.84 . ?
O9 H91 0.82 . ?
O9 H92 0.76 . ?
O10 H101 0.80 . ?
O10 H102 0.76 . ?
O14 H141 0.86 . ?
O14 H142 0.88 . ?
C1 C2 1.395(4) . ?
C1 C11 1.511(5) 5_665 ?
C2 C3 1.385(5) . ?
C2 H2 0.9500 . ?
C3 C4 1.389(5) . ?
C3 H3 0.9500 . ?
C4 C5 1.394(4) . ?
C4 H4 0.9500 . ?
C5 C6 1.500(4) . ?
C6 H6A 0.9900 . ?
C6 H6B 0.9900 . ?
C7 C8 1.466(4) . ?
C7 H7A 0.9900 . ?
C7 H7B 0.9900 . ?
C8 C9 1.200(4) . ?
C9 C10 1.472(4) . ?
C10 H10A 0.9900 . ?
C10 H10B 0.9900 . ?
C11 C1 1.511(5) 5_665 ?
C11 H11A 0.9900 . ?
C11 H11B 0.9900 . ?
C12 C13 1.525(4) . ?
C12 H12A 0.9900 . ?
C12 H12B 0.9900 . ?
C15 C14 1.517(5) . ?
C14 H14A 0.9900 . ?
C14 H14B 0.9900 . ?
